data_4344658
loop_
_publ_author_name
'M\"akel\"a, Toni'
'Minkkinen, Miia-Elina'
'Rissanen, Kari'

_publ_section_title
;
 Ion Pair Binding in the Solid-State with Ditopic Crown Ether Uranyl
 Salophen Receptors.
;
_journal_issue 3
_journal_name_full 'Inorganic chemistry'
_journal_page_first 1339
_journal_page_last 1346
_journal_paper_doi 10.1021/acs.inorgchem.5b02780
_journal_volume 55
_journal_year 2016
_chemical_formula_moiety 'C30 H32 Br K N2 O10 U'
_chemical_formula_sum 'C30 H32 Br K N2 O10 U'
_chemical_formula_weight 937.61
_chemical_name_systematic
;
 ?
;
_space_group_crystal_system monoclinic
_space_group_IT_number 14
_space_group_name_Hall '-P 2yn'
_space_group_name_H-M_alt 'P 1 21/n 1'
_symmetry_space_group_name_Hall '-P 2yn'
_symmetry_space_group_name_H-M 'P 1 21/n 1'
_atom_sites_solution_hydrogens geom
_atom_sites_solution_primary heavy
_audit_creation_date 2015-09-15
_audit_creation_method
;
Olex2 1.2
(compiled 2014.06.27 svn.r2953 for OlexSys, GUI svn.r4855)
;
_cell_angle_alpha 90
_cell_angle_beta 97.549(2)
_cell_angle_gamma 90
_cell_formula_units_Z 4
_cell_length_a 12.4818(4)
_cell_length_b 18.3289(6)
_cell_length_c 14.3622(3)
_cell_measurement_temperature 173
_cell_volume 3257.27(16)
_computing_molecular_graphics 'Olex2 (Dolomanov et al., 2009)'
_computing_publication_material 'Olex2 (Dolomanov et al., 2009)'
_computing_structure_refinement 'ShelXL (Sheldrick, 2008)'
_computing_structure_solution 'XS (Sheldrick, 2008)'
_diffrn_ambient_temperature 173
_diffrn_measured_fraction_theta_full 0.997
_diffrn_measured_fraction_theta_max 0.997
_diffrn_measurement_device_type 'Bruker-Nonius Kappa CCD with APEXII detector'
_diffrn_measurement_method '\f and \w scans'
_diffrn_radiation_type MoK\a
_diffrn_radiation_wavelength 0.71073
_diffrn_reflns_av_R_equivalents 0.0684
_diffrn_reflns_av_unetI/netI 0.0696
_diffrn_reflns_laue_measured_fraction_full 0.973
_diffrn_reflns_laue_measured_fraction_max 0.997
_diffrn_reflns_limit_h_max 14
_diffrn_reflns_limit_h_min -13
_diffrn_reflns_limit_k_max 21
_diffrn_reflns_limit_k_min -21
_diffrn_reflns_limit_l_max 16
_diffrn_reflns_limit_l_min -17
_diffrn_reflns_number 25023
_diffrn_reflns_point_group_measured_fraction_full 0.973
_diffrn_reflns_point_group_measured_fraction_max 0.997
_diffrn_reflns_theta_full 25.242
_diffrn_reflns_theta_max 24.999
_diffrn_reflns_theta_min 2.571
_exptl_absorpt_coefficient_mu 6.395
_exptl_absorpt_correction_T_max 0.7459
_exptl_absorpt_correction_T_min 0.5865
_exptl_absorpt_correction_type multi-scan
_exptl_absorpt_process_details
;
SADABS-2008/1 (Bruker,2008) was used for absorption correction.
wR2(int) was 0.0834 before and 0.0704 after correction.
The Ratio of minimum to maximum transmission is 0.7863.
The \l/2 correction factor is 0.0015.
;
_exptl_crystal_colour red
_exptl_crystal_colour_primary red
_exptl_crystal_density_diffrn 1.912
_exptl_crystal_description plate
_exptl_crystal_F_000 1808
_exptl_crystal_recrystallization_method 'Evaporation of acetonitrile'
_exptl_crystal_size_max 0.1
_exptl_crystal_size_mid 0.1
_exptl_crystal_size_min 0.05
_refine_diff_density_max 1.445
_refine_diff_density_min -0.779
_refine_diff_density_rms 0.172
_refine_ls_extinction_method none
_refine_ls_goodness_of_fit_ref 1.046
_refine_ls_hydrogen_treatment constr
_refine_ls_matrix_type full
_refine_ls_number_parameters 406
_refine_ls_number_reflns 5722
_refine_ls_number_restraints 0
_refine_ls_restrained_S_all 1.046
_refine_ls_R_factor_all 0.0822
_refine_ls_R_factor_gt 0.0441
_refine_ls_shift/su_max 0.001
_refine_ls_shift/su_mean 0.000
_refine_ls_structure_factor_coef Fsqd
_refine_ls_weighting_details 'w=1/[\s^2^(Fo^2^)+(0.0198P)^2^+26.0756P] where P=(Fo^2^+2Fc^2^)/3'
_refine_ls_weighting_scheme calc
_refine_ls_wR_factor_gt 0.0788
_refine_ls_wR_factor_ref 0.0925
_reflns_Friedel_coverage 0.000
_reflns_number_gt 4035
_reflns_number_total 5722
_reflns_threshold_expression 'I > 2\s(I)'
_cod_data_source_file ic5b02780_si_015.cif
_cod_data_source_block R2_KBr
_cod_database_code 4344658
_shelxl_version_number 2013-4
_shelx_space_group_comment
;
The symmetry employed for this shelxl refinement is uniquely defined
by the following loop, which should always be used as a source of
symmetry information in preference to the above space-group names.
They are only intended as comments.
;
_olex2_refinement_description
;
1. Fixed Uiso
 At 1.2 times of:
  All C(H) groups, All C(H,H) groups
2.a Secondary CH2 refined with riding coordinates:
 C21(H21A,H21B), C22(H22A,H22B), C23(H23A,H23B), C24(H24A,H24B), C25(H25A,
 H25B), C26(H26A,H26B), C27(H27A,H27B), C28(H28A,H28B), C29(H29A,H29B),
 C30(H30A,H30B)
2.b Aromatic/amide H refined with riding coordinates:
 C1(H1), C3(H3), C4(H4), C5(H5), C6(H6), C8(H8), C10(H10), C11(H11), C12(H12),
 C13(H13), C17(H17), C20(H20)
;
_olex2_submission_special_instructions 'No special instructions were received'

loop_
_space_group_symop_operation_xyz
'x, y, z'
'-x+1/2, y+1/2, -z+1/2'
'-x, -y, -z'
'x-1/2, -y-1/2, z-1/2'

loop_
_atom_site_label
_atom_site_type_symbol
_atom_site_fract_x
_atom_site_fract_y
_atom_site_fract_z
_atom_site_U_iso_or_equiv
_atom_site_adp_type
_atom_site_occupancy
_atom_site_site_symmetry_order
_atom_site_calc_flag
_atom_site_refinement_flags_posn
U1 U 0.75420(3) 0.80482(2) 0.77628(2) 0.02355(10) Uani 1 1 d .
Br1 Br 0.54077(7) 0.74604(5) 0.71040(6) 0.0380(2) Uani 1 1 d .
K1 K 1.37598(16) 1.03867(12) 1.03115(13) 0.0368(5) Uani 1 1 d .
O1 O 0.8210(5) 0.7334(3) 0.7232(4) 0.0326(14) Uani 1 1 d .
O2 O 0.6956(4) 0.8789(3) 0.8321(4) 0.0281(13) Uani 1 1 d .
O3 O 0.7258(5) 0.7335(3) 0.8956(4) 0.0328(14) Uani 1 1 d .
O4 O 0.7237(5) 0.8613(3) 0.6348(4) 0.0326(14) Uani 1 1 d .
O5 O 1.1914(5) 0.9665(3) 1.0736(3) 0.0277(14) Uani 1 1 d .
O6 O 1.3900(5) 0.9577(3) 1.1919(4) 0.0335(15) Uani 1 1 d .
O7 O 1.5843(5) 1.0280(3) 1.1462(5) 0.0467(18) Uani 1 1 d .
O8 O 1.5373(7) 1.1382(5) 1.0201(5) 0.090(3) Uani 1 1 d .
O9 O 1.3423(5) 1.1527(3) 0.8986(4) 0.0392(16) Uani 1 1 d .
O10 O 1.1750(4) 1.0539(3) 0.9302(4) 0.0262(13) Uani 1 1 d .
N1 N 0.9230(5) 0.8009(4) 0.9055(4) 0.0256(15) Uani 1 1 d .
N2 N 0.9169(5) 0.8873(3) 0.7511(4) 0.0229(16) Uani 1 1 d .
C1 C 0.9529(7) 0.7449(4) 0.9577(6) 0.027(2) Uani 1 1 d .
H1 H 1.0211 0.7467 0.9927 0.032 Uiso 1 1 calc R
C2 C 0.8888(7) 0.6796(4) 0.9660(5) 0.0237(19) Uani 1 1 d .
C3 C 0.9404(8) 0.6198(5) 1.0136(6) 0.036(2) Uani 1 1 d .
H3 H 1.0127 0.6234 1.0389 0.043 Uiso 1 1 calc R
C4 C 0.8853(8) 0.5564(5) 1.0229(6) 0.041(2) Uani 1 1 d .
H4 H 0.9210 0.5156 1.0501 0.049 Uiso 1 1 calc R
C5 C 0.7753(9) 0.5536(5) 0.9913(7) 0.044(3) Uani 1 1 d .
H5 H 0.7369 0.5113 1.0004 0.053 Uiso 1 1 calc R
C6 C 0.7226(8) 0.6116(5) 0.9472(7) 0.044(3) Uani 1 1 d .
H6 H 0.6492 0.6083 0.9255 0.053 Uiso 1 1 calc R
C7 C 0.7782(7) 0.6761(4) 0.9345(6) 0.031(2) Uani 1 1 d .
C8 C 0.9482(7) 0.9028(4) 0.6720(5) 0.028(2) Uani 1 1 d .
H8 H 1.0141 0.9269 0.6735 0.034 Uiso 1 1 calc R
C9 C 0.8906(7) 0.8864(5) 0.5812(5) 0.030(2) Uani 1 1 d .
C10 C 0.9467(8) 0.8942(6) 0.5042(6) 0.044(3) Uani 1 1 d .
H10 H 1.0178 0.9106 0.5148 0.053 Uiso 1 1 calc R
C11 C 0.9030(9) 0.8788(6) 0.4131(6) 0.053(3) Uani 1 1 d .
H11 H 0.9433 0.8828 0.3633 0.064 Uiso 1 1 calc R
C12 C 0.7966(9) 0.8574(6) 0.3999(6) 0.047(3) Uani 1 1 d .
H12 H 0.7645 0.8471 0.3392 0.056 Uiso 1 1 calc R
C13 C 0.7357(8) 0.8505(5) 0.4718(6) 0.038(2) Uani 1 1 d .
H13 H 0.6640 0.8357 0.4591 0.045 Uiso 1 1 calc R
C14 C 0.7807(7) 0.8656(4) 0.5658(6) 0.028(2) Uani 1 1 d .
C15 C 0.9907(6) 0.8644(4) 0.9125(5) 0.0203(17) Uani 1 1 d .
C16 C 0.9846(7) 0.9094(4) 0.8343(5) 0.0245(19) Uani 1 1 d .
C17 C 1.0455(6) 0.9737(4) 0.8395(5) 0.0231(18) Uani 1 1 d .
H17 H 1.0398 1.0046 0.7877 0.028 Uiso 1 1 calc R
C18 C 1.1138(6) 0.9925(4) 0.9194(5) 0.0225(18) Uani 1 1 d .
C19 C 1.1224(6) 0.9452(4) 0.9967(5) 0.0213(18) Uani 1 1 d .
C20 C 1.0597(6) 0.8827(4) 0.9934(6) 0.0234(19) Uani 1 1 d .
H20 H 1.0637 0.8525 1.0458 0.028 Uiso 1 1 calc R
C21 C 1.2098(7) 0.9168(5) 1.1507(5) 0.029(2) Uani 1 1 d .
H21A H 1.2373 0.8710 1.1299 0.034 Uiso 1 1 calc R
H21B H 1.1425 0.9072 1.1754 0.034 Uiso 1 1 calc R
C22 C 1.2906(7) 0.9500(5) 1.2261(6) 0.032(2) Uani 1 1 d .
H22A H 1.2651 0.9973 1.2440 0.038 Uiso 1 1 calc R
H22B H 1.2990 0.9188 1.2812 0.038 Uiso 1 1 calc R
C23 C 1.4704(8) 0.9847(5) 1.2627(6) 0.040(3) Uani 1 1 d .
H23A H 1.4726 0.9551 1.3189 0.049 Uiso 1 1 calc R
H23B H 1.4533 1.0345 1.2786 0.049 Uiso 1 1 calc R
C24 C 1.5773(8) 0.9825(5) 1.2272(7) 0.045(3) Uani 1 1 d .
H24A H 1.6327 0.9976 1.2773 0.054 Uiso 1 1 calc R
H24B H 1.5926 0.9325 1.2112 0.054 Uiso 1 1 calc R
C25 C 1.6150(10) 1.0995(5) 1.1691(7) 0.061(4) Uani 1 1 d .
H25A H 1.6859 1.0991 1.2060 0.073 Uiso 1 1 calc R
H25B H 1.5644 1.1203 1.2075 0.073 Uiso 1 1 calc R
C26 C 1.6184(12) 1.1444(7) 1.0881(9) 0.085(4) Uani 1 1 d .
H26A H 1.6224 1.1949 1.1085 0.102 Uiso 1 1 calc R
H26B H 1.6847 1.1335 1.0623 0.102 Uiso 1 1 calc R
C27 C 1.5265(9) 1.1870(6) 0.9435(7) 0.053(3) Uani 1 1 d .
H27A H 1.5459 1.1625 0.8882 0.064 Uiso 1 1 calc R
H27B H 1.5748 1.2281 0.9575 0.064 Uiso 1 1 calc R
C28 C 1.4144(9) 1.2130(5) 0.9251(8) 0.052(3) Uani 1 1 d .
H28A H 1.3944 1.2363 0.9810 0.062 Uiso 1 1 calc R
H28B H 1.4081 1.2489 0.8751 0.062 Uiso 1 1 calc R
C29 C 1.2317(8) 1.1712(5) 0.8867(6) 0.037(2) Uani 1 1 d .
H29A H 1.2183 1.2099 0.8405 0.044 Uiso 1 1 calc R
H29B H 1.2114 1.1888 0.9456 0.044 Uiso 1 1 calc R
C30 C 1.1645(7) 1.1048(4) 0.8542(6) 0.028(2) Uani 1 1 d .
H30A H 1.0894 1.1185 0.8374 0.034 Uiso 1 1 calc R
H30B H 1.1904 1.0833 0.7995 0.034 Uiso 1 1 calc R

loop_
_atom_site_aniso_label
_atom_site_aniso_U_11
_atom_site_aniso_U_22
_atom_site_aniso_U_33
_atom_site_aniso_U_23
_atom_site_aniso_U_13
_atom_site_aniso_U_12
U1 0.02571(17) 0.02010(16) 0.02376(16) -0.00169(16) -0.00074(11) -0.00041(16)
Br1 0.0338(5) 0.0378(5) 0.0402(5) -0.0079(4) -0.0034(4) -0.0052(4)
K1 0.0311(12) 0.0503(13) 0.0288(10) -0.0040(9) 0.0026(9) -0.0066(10)
O1 0.027(3) 0.032(3) 0.038(3) -0.006(3) 0.005(3) 0.000(3)
O2 0.028(3) 0.027(3) 0.030(3) -0.004(3) 0.006(3) 0.001(3)
O3 0.028(3) 0.036(4) 0.035(3) 0.007(3) 0.003(3) -0.001(3)
O4 0.029(3) 0.042(4) 0.026(3) 0.005(3) 0.001(3) -0.002(3)
O5 0.033(4) 0.024(3) 0.024(3) 0.004(3) -0.003(3) -0.006(3)
O6 0.036(4) 0.028(3) 0.033(3) -0.007(3) -0.009(3) -0.001(3)
O7 0.044(4) 0.034(4) 0.058(4) -0.017(3) -0.010(3) -0.003(3)
O8 0.087(7) 0.116(8) 0.059(5) 0.030(5) -0.020(5) -0.073(6)
O9 0.041(4) 0.028(4) 0.051(4) -0.006(3) 0.020(3) -0.011(3)
O10 0.023(3) 0.025(3) 0.029(3) 0.002(2) -0.005(2) -0.011(3)
N1 0.026(4) 0.023(4) 0.026(3) 0.000(3) -0.001(3) 0.004(3)
N2 0.027(4) 0.018(4) 0.022(4) 0.000(3) -0.002(3) -0.002(3)
C1 0.020(4) 0.030(5) 0.030(4) 0.001(4) -0.002(4) 0.002(4)
C2 0.034(5) 0.016(4) 0.020(4) 0.001(3) -0.002(3) -0.005(3)
C3 0.035(6) 0.028(5) 0.044(5) 0.006(4) 0.002(4) -0.006(4)
C4 0.045(7) 0.030(6) 0.047(6) 0.006(4) 0.000(5) 0.007(5)
C5 0.056(7) 0.031(6) 0.046(6) 0.011(4) 0.009(5) -0.011(5)
C6 0.038(6) 0.041(6) 0.050(6) 0.008(5) -0.005(5) -0.007(5)
C7 0.042(6) 0.026(5) 0.024(4) -0.001(4) 0.005(4) -0.002(4)
C8 0.031(5) 0.027(5) 0.027(5) -0.006(4) 0.006(4) -0.002(4)
C9 0.041(6) 0.029(5) 0.020(4) -0.001(4) 0.007(4) 0.004(4)
C10 0.038(6) 0.061(7) 0.037(5) -0.003(5) 0.014(5) -0.005(5)
C11 0.059(8) 0.073(8) 0.026(5) -0.014(5) 0.001(5) -0.002(6)
C12 0.068(8) 0.055(7) 0.015(4) -0.005(5) -0.005(5) 0.002(6)
C13 0.039(6) 0.036(6) 0.035(5) -0.003(4) -0.011(4) -0.001(5)
C14 0.037(6) 0.014(4) 0.032(5) 0.003(4) -0.003(4) 0.000(4)
C15 0.018(4) 0.019(4) 0.025(4) -0.001(4) 0.005(3) 0.002(3)
C16 0.026(5) 0.027(5) 0.020(4) -0.002(4) 0.001(3) 0.001(4)
C17 0.025(5) 0.020(4) 0.024(4) 0.005(3) 0.001(4) -0.001(4)
C18 0.019(4) 0.025(5) 0.023(4) 0.001(4) 0.002(3) -0.003(4)
C19 0.019(5) 0.017(4) 0.026(4) -0.002(3) 0.001(4) 0.004(3)
C20 0.021(5) 0.020(4) 0.029(4) 0.003(4) 0.004(4) -0.001(4)
C21 0.029(5) 0.029(5) 0.027(4) 0.007(4) 0.002(4) -0.001(4)
C22 0.039(6) 0.027(5) 0.028(5) 0.005(4) 0.003(4) -0.007(4)
C23 0.044(6) 0.031(5) 0.041(5) -0.004(4) -0.012(5) 0.002(5)
C24 0.049(7) 0.032(6) 0.048(6) -0.005(5) -0.012(5) 0.003(5)
C25 0.091(9) 0.027(6) 0.055(7) -0.002(5) -0.030(6) -0.008(6)
C26 0.097(11) 0.060(8) 0.090(10) -0.013(8) -0.019(8) -0.032(8)
C27 0.056(7) 0.057(7) 0.049(6) 0.000(6) 0.012(5) -0.033(6)
C28 0.058(7) 0.041(7) 0.061(7) -0.021(5) 0.024(6) -0.029(5)
C29 0.044(6) 0.031(5) 0.037(5) 0.005(4) 0.011(4) -0.005(4)
C30 0.031(5) 0.019(4) 0.034(5) 0.007(4) 0.003(4) -0.007(4)

loop_
_atom_type_symbol
_atom_type_description
_atom_type_scat_dispersion_real
_atom_type_scat_dispersion_imag
_atom_type_scat_source
C C 0.0033 0.0016 'International Tables Vol C Tables 4.2.6.8 and 6.1.1.4'
H H 0.0000 0.0000 'International Tables Vol C Tables 4.2.6.8 and 6.1.1.4'
Br Br -0.2901 2.4595 'International Tables Vol C Tables 4.2.6.8 and 6.1.1.4'
K K 0.2009 0.2494 'International Tables Vol C Tables 4.2.6.8 and 6.1.1.4'
N N 0.0061 0.0033 'International Tables Vol C Tables 4.2.6.8 and 6.1.1.4'
O O 0.0106 0.0060 'International Tables Vol C Tables 4.2.6.8 and 6.1.1.4'
U U -9.6767 9.6646 'International Tables Vol C Tables 4.2.6.8 and 6.1.1.4'

loop_
_geom_angle_atom_site_label_1
_geom_angle_atom_site_label_2
_geom_angle_atom_site_label_3
_geom_angle
_geom_angle_site_symmetry_1
_geom_angle_site_symmetry_3
Br1 U1 K1 92.72(3) . 3_777
O1 U1 Br1 92.79(18) . .
O1 U1 K1 167.02(18) . 3_777
O1 U1 O2 176.3(3) . .
O1 U1 O3 91.7(2) . .
O1 U1 O4 89.1(2) . .
O1 U1 N1 84.6(2) . .
O1 U1 N2 87.1(2) . .
O2 U1 Br1 90.91(18) . .
O2 U1 K1 11.93(17) . 3_777
O2 U1 O3 89.1(2) . .
O2 U1 O4 91.4(2) . .
O2 U1 N1 92.4(2) . .
O2 U1 N2 89.7(2) . .
O3 U1 Br1 78.54(14) . .
O3 U1 K1 77.94(16) . 3_777
O3 U1 O4 159.3(2) . .
O3 U1 N1 68.4(2) . .
O3 U1 N2 131.1(2) . .
O4 U1 Br1 80.74(15) . .
O4 U1 K1 103.37(16) . 3_777
O4 U1 N1 132.2(2) . .
O4 U1 N2 69.6(2) . .
N1 U1 Br1 146.72(15) . .
N1 U1 K1 84.39(15) . 3_777
N2 U1 Br1 150.36(13) . .
N2 U1 K1 93.88(15) . 3_777
N2 U1 N1 62.8(2) . .
O2 K1 O5 75.35(17) 3_777 .
O2 K1 O6 71.49(17) 3_777 .
O2 K1 O7 165.90(19) 3_777 3_877
O2 K1 O7 88.93(18) 3_777 .
O2 K1 O8 89.2(3) 3_777 .
O2 K1 O9 92.39(18) 3_777 .
O2 K1 O10 87.74(17) 3_777 .
O2 K1 C22 61.33(19) 3_777 .
O2 K1 C23 64.9(2) 3_777 .
O2 K1 C25 75.7(2) 3_777 .
O2 K1 C29 81.5(2) 3_777 .
O5 K1 O7 103.37(18) . 3_877
O5 K1 O7 123.20(19) . .
O5 K1 O9 116.36(18) . .
O5 K1 C22 42.54(17) . .
O5 K1 C23 81.03(19) . .
O5 K1 C25 133.3(2) . .
O5 K1 C29 94.73(19) . .
O6 K1 O5 61.39(16) . .
O6 K1 O7 120.63(19) . 3_877
O6 K1 O7 61.85(19) . .
O6 K1 O8 116.5(2) . .
O6 K1 O9 163.87(19) . .
O6 K1 O10 117.07(18) . .
O6 K1 C22 21.49(19) . .
O6 K1 C23 21.95(19) . .
O6 K1 C25 75.1(2) . .
O6 K1 C29 147.3(2) . .
O7 K1 O7 103.06(16) . 3_877
O7 K1 C22 81.8(2) . .
O7 K1 C22 127.1(2) 3_877 .
O7 K1 C23 129.1(2) 3_877 .
O7 K1 C23 43.8(2) . .
O7 K1 C25 113.1(3) 3_877 .
O7 K1 C25 22.3(2) . .
O7 K1 C29 137.0(2) . .
O7 K1 C29 84.7(2) 3_877 .
O8 K1 O5 164.3(3) . .
O8 K1 O7 57.8(2) . .
O8 K1 O7 91.0(2) . 3_877
O8 K1 O9 60.8(2) . .
O8 K1 O10 122.0(2) . .
O8 K1 C22 131.0(2) . .
O8 K1 C23 94.9(2) . .
O8 K1 C25 41.4(2) . .
O8 K1 C29 80.2(2) . .
O9 K1 O7 75.45(18) . 3_877
O9 K1 O7 118.6(2) . .
O9 K1 C22 147.6(2) . .
O9 K1 C23 147.9(2) . .
O9 K1 C25 100.6(2) . .
O9 K1 C29 22.25(19) . .
O10 K1 O5 55.95(15) . .
O10 K1 O7 80.22(18) . 3_877
O10 K1 O7 176.67(19) . .
O10 K1 O9 61.48(17) . .
O10 K1 C22 96.66(19) . .
O10 K1 C23 134.2(2) . .
O10 K1 C25 155.5(2) . .
O10 K1 C29 42.14(18) . .
C22 K1 C25 91.2(2) . .
C22 K1 C29 126.9(2) . .
C23 K1 C22 38.6(2) . .
C23 K1 C25 53.6(2) . .
C23 K1 C29 146.1(2) . .
C29 K1 C25 116.1(2) . .
U1 O2 K1 160.3(3) . 3_777
C7 O3 U1 132.4(5) . .
C14 O4 U1 132.0(5) . .
C19 O5 K1 114.2(5) . .
C19 O5 C21 117.7(6) . .
C21 O5 K1 114.7(4) . .
C22 O6 K1 112.9(5) . .
C22 O6 C23 111.0(7) . .
C23 O6 K1 112.1(5) . .
K1 O7 K1 76.94(16) . 3_877
C24 O7 K1 110.7(5) . .
C24 O7 K1 119.7(5) . 3_877
C25 O7 K1 121.7(7) . 3_877
C25 O7 K1 105.6(6) . .
C25 O7 C24 113.4(7) . .
C26 O8 K1 120.9(8) . .
C26 O8 C27 120.7(9) . .
C27 O8 K1 118.1(6) . .
C28 O9 K1 110.9(6) . .
C29 O9 K1 108.5(5) . .
C29 O9 C28 114.4(7) . .
C18 O10 K1 116.0(4) . .
C18 O10 C30 117.4(6) . .
C30 O10 K1 117.1(4) . .
C1 N1 U1 125.1(5) . .
C1 N1 C15 118.7(6) . .
C15 N1 U1 116.1(4) . .
C8 N2 U1 126.0(5) . .
C8 N2 C16 117.5(7) . .
C16 N2 U1 115.9(5) . .
N1 C1 C2 125.4(7) . .
C3 C2 C1 117.4(7) . .
C7 C2 C1 122.8(7) . .
C7 C2 C3 119.6(7) . .
C4 C3 C2 120.5(8) . .
C3 C4 C5 119.1(9) . .
C6 C5 C4 121.4(9) . .
C5 C6 C7 120.3(9) . .
O3 C7 C2 120.9(7) . .
O3 C7 C6 120.1(8) . .
C6 C7 C2 118.9(8) . .
N2 C8 C9 125.7(8) . .
C10 C9 C8 117.1(8) . .
C10 C9 C14 118.9(8) . .
C14 C9 C8 124.0(8) . .
C11 C10 C9 123.7(10) . .
C12 C11 C10 116.4(10) . .
C13 C12 C11 123.0(8) . .
C12 C13 C14 120.7(9) . .
O4 C14 C9 121.1(7) . .
O4 C14 C13 121.8(8) . .
C9 C14 C13 117.2(8) . .
C16 C15 N1 117.2(6) . .
C16 C15 C20 119.6(7) . .
C20 C15 N1 123.2(7) . .
C15 C16 N2 118.1(7) . .
C15 C16 C17 119.1(7) . .
C17 C16 N2 122.8(7) . .
C18 C17 C16 121.8(7) . .
O10 C18 C17 125.4(7) . .
O10 C18 C19 116.0(6) . .
C17 C18 C19 118.6(7) . .
O5 C19 C18 116.1(7) . .
O5 C19 C20 123.9(7) . .
C20 C19 C18 120.0(7) . .
C19 C20 C15 120.8(7) . .
O5 C21 C22 108.9(7) . .
O6 C22 K1 45.6(3) . .
O6 C22 C21 109.2(7) . .
C21 C22 K1 81.9(5) . .
O6 C23 K1 45.9(4) . .
O6 C23 C24 108.9(8) . .
C24 C23 K1 83.6(5) . .
O7 C24 C23 114.3(8) . .
O7 C25 K1 52.1(4) . .
O7 C25 C26 112.7(9) . .
C26 C25 K1 80.7(6) . .
O8 C26 C25 116.9(11) . .
O8 C27 C28 109.8(9) . .
O9 C28 C27 110.1(8) . .
O9 C29 K1 49.2(4) . .
O9 C29 C30 109.6(7) . .
C30 C29 K1 81.2(5) . .
O10 C30 C29 107.3(6) . .

loop_
_geom_bond_atom_site_label_1
_geom_bond_atom_site_label_2
_geom_bond_distance
_geom_bond_site_symmetry_2
U1 Br1 2.9139(9) .
U1 K1 4.438(2) 3_777
U1 O1 1.777(6) .
U1 O2 1.782(5) .
U1 O3 2.221(6) .
U1 O4 2.267(5) .
U1 N1 2.620(6) .
U1 N2 2.595(7) .
K1 O2 2.720(6) 3_777
K1 O5 2.793(6) .
K1 O6 2.731(6) .
K1 O7 2.898(6) .
K1 O7 2.925(7) 3_877
K1 O8 2.738(8) .
K1 O9 2.821(6) .
K1 O10 2.742(5) .
K1 C22 3.522(9) .
K1 C23 3.521(9) .
K1 C25 3.537(10) .
K1 C29 3.532(9) .
O2 K1 2.720(6) 3_777
O3 C7 1.322(9) .
O4 C14 1.297(10) .
O5 C19 1.366(9) .
O5 C21 1.429(9) .
O6 C22 1.401(10) .
O6 C23 1.421(10) .
O7 K1 2.925(7) 3_877
O7 C24 1.443(11) .
O7 C25 1.392(11) .
O8 C26 1.316(13) .
O8 C27 1.409(12) .
O9 C28 1.445(10) .
O9 C29 1.410(11) .
O10 C18 1.359(9) .
O10 C30 1.429(9) .
N1 C1 1.296(10) .
N1 C15 1.433(10) .
N2 C8 1.281(10) .
N2 C16 1.428(9) .
C1 C2 1.455(11) .
C2 C3 1.402(11) .
C2 C7 1.396(12) .
C3 C4 1.367(12) .
C4 C5 1.390(13) .
C5 C6 1.362(12) .
C6 C7 1.395(12) .
C8 C9 1.437(11) .
C9 C10 1.392(12) .
C9 C14 1.412(12) .
C10 C11 1.378(12) .
C11 C12 1.374(14) .
C12 C13 1.366(13) .
C13 C14 1.419(11) .
C15 C16 1.388(11) .
C15 C20 1.392(10) .
C16 C17 1.398(11) .
C17 C18 1.380(10) .
C18 C19 1.401(11) .
C19 C20 1.385(11) .
C21 C22 1.507(11) .
C23 C24 1.491(14) .
C25 C26 1.430(15) .
C27 C28 1.469(15) .
C29 C30 1.516(11) .

loop_
_geom_torsion_atom_site_label_1
_geom_torsion_atom_site_label_2
_geom_torsion_atom_site_label_3
_geom_torsion_atom_site_label_4
_geom_torsion
_geom_torsion_site_symmetry_1
_geom_torsion_site_symmetry_4
U1 O3 C7 C2 53.9(10) . .
U1 O3 C7 C6 -128.1(8) . .
U1 O4 C14 C9 -50.1(11) . .
U1 O4 C14 C13 130.4(7) . .
U1 N1 C1 C2 -11.8(11) . .
U1 N1 C15 C16 -21.5(9) . .
U1 N1 C15 C20 157.7(6) . .
U1 N2 C8 C9 9.5(12) . .
U1 N2 C16 C15 27.4(9) . .
U1 N2 C16 C17 -153.4(6) . .
Br1 U1 O2 K1 98.9(8) . 3_777
K1 O5 C19 C18 -35.6(8) . .
K1 O5 C19 C20 146.9(7) . .
K1 O5 C21 C22 39.5(8) . .
K1 O6 C22 C21 56.6(7) . .
K1 O6 C23 C24 -60.2(8) . .
K1 O7 C24 C23 -117.7(7) 3_877 .
K1 O7 C24 C23 -31.2(9) . .
K1 O7 C25 K1 84.1(4) 3_877 .
K1 O7 C25 C26 27.3(13) 3_877 .
K1 O7 C25 C26 -56.8(12) . .
K1 O8 C26 C25 -3.0(18) . .
K1 O8 C27 C28 41.3(11) . .
K1 O9 C28 C27 52.1(9) . .
K1 O9 C29 C30 -58.5(7) . .
K1 O10 C18 C17 -142.7(7) . .
K1 O10 C18 C19 37.2(9) . .
K1 O10 C30 C29 -40.4(8) . .
K1 C23 C24 O7 23.7(7) . .
K1 C25 C26 O8 2.0(12) . .
K1 C29 C30 O10 27.0(6) . .
O3 U1 O2 K1 20.4(9) . 3_777
O4 U1 O2 K1 179.6(8) . 3_777
O5 C19 C20 C15 179.8(7) . .
O5 C21 C22 K1 -27.6(6) . .
O5 C21 C22 O6 -64.6(9) . .
O6 C23 C24 O7 62.5(10) . .
O7 C25 C26 O8 44.0(18) . .
O8 C27 C28 O9 -62.9(11) . .
O9 C29 C30 O10 67.8(9) . .
O10 C18 C19 O5 -0.1(11) . .
O10 C18 C19 C20 177.4(7) . .
N1 U1 O2 K1 -48.0(9) . 3_777
N1 C1 C2 C3 169.9(8) . .
N1 C1 C2 C7 -14.5(13) . .
N1 C15 C16 N2 -3.7(11) . .
N1 C15 C16 C17 177.0(7) . .
N1 C15 C20 C19 -179.1(7) . .
N2 U1 O2 K1 -110.8(8) . 3_777
N2 C8 C9 C10 -167.4(8) . .
N2 C8 C9 C14 15.0(14) . .
N2 C16 C17 C18 -177.3(8) . .
C1 N1 C15 C16 153.8(8) . .
C1 N1 C15 C20 -27.1(11) . .
C1 C2 C3 C4 -179.2(8) . .
C1 C2 C7 O3 -0.5(12) . .
C1 C2 C7 C6 -178.6(8) . .
C2 C3 C4 C5 -5.1(14) . .
C3 C2 C7 O3 175.0(8) . .
C3 C2 C7 C6 -3.1(12) . .
C3 C4 C5 C6 3.2(15) . .
C4 C5 C6 C7 -1.3(15) . .
C5 C6 C7 O3 -176.8(8) . .
C5 C6 C7 C2 1.2(14) . .
C7 C2 C3 C4 5.1(13) . .
C8 N2 C16 C15 -145.1(8) . .
C8 N2 C16 C17 34.1(11) . .
C8 C9 C10 C11 178.5(9) . .
C8 C9 C14 O4 1.1(13) . .
C8 C9 C14 C13 -179.4(8) . .
C9 C10 C11 C12 2.4(16) . .
C10 C9 C14 O4 -176.5(8) . .
C10 C9 C14 C13 3.0(12) . .
C10 C11 C12 C13 -0.6(16) . .
C11 C12 C13 C14 0.1(15) . .
C12 C13 C14 O4 178.2(8) . .
C12 C13 C14 C9 -1.3(13) . .
C14 C9 C10 C11 -3.7(15) . .
C15 N1 C1 C2 173.5(7) . .
C15 C16 C17 C18 1.9(13) . .
C16 N2 C8 C9 -178.8(8) . .
C16 C15 C20 C19 0.0(12) . .
C16 C17 C18 O10 -179.6(8) . .
C16 C17 C18 C19 0.5(12) . .
C17 C18 C19 O5 179.8(7) . .
C17 C18 C19 C20 -2.7(12) . .
C18 O10 C30 C29 174.5(7) . .
C18 C19 C20 C15 2.5(12) . .
C19 O5 C21 C22 178.2(7) . .
C20 C15 C16 N2 177.1(7) . .
C20 C15 C16 C17 -2.1(12) . .
C21 O5 C19 C18 -174.5(7) . .
C21 O5 C19 C20 8.0(11) . .
C22 O6 C23 K1 -127.4(7) . .
C22 O6 C23 C24 172.4(7) . .
C23 O6 C22 K1 126.9(7) . .
C23 O6 C22 C21 -176.5(7) . .
C24 O7 C25 K1 -121.4(8) . .
C24 O7 C25 C26 -178.2(10) . .
C25 O7 C24 C23 87.3(10) . .
C26 O8 C27 C28 -133.2(12) . .
C27 O8 C26 C25 171.5(12) . .
C28 O9 C29 K1 -124.4(8) . .
C28 O9 C29 C30 177.1(7) . .
C29 O9 C28 C27 175.2(8) . .
C30 O10 C18 C17 2.8(12) . .
C30 O10 C18 C19 -177.3(7) . .
